data_4348975
loop_
_publ_author_name
'Hughes, Brianna C.'
'Murdock, Christopher R.'
'Jenkins, David M.'

_publ_section_title
;
 Isoreticular synthesis of 2D MOFs with rotating aryl rings
;
_journal_issue 11
_journal_name_full 'Inorganic Chemistry Frontiers'
_journal_page_first 1001
_journal_paper_doi 10.1039/C5QI00135H
_journal_volume 2
_journal_year 2015
_chemical_formula_sum 'C23 H25 Ag Cl N7 O5'
_chemical_formula_weight 622.82
_space_group_IT_number 12
_space_group_name_Hall '-C 2y'
_space_group_name_H-M_alt 'C 1 2/m 1'
_symmetry_cell_setting monoclinic
_symmetry_space_group_name_H-M 'C 1 2/m 1'
_atom_sites_solution_hydrogens geom
_atom_sites_solution_primary direct
_atom_sites_solution_secondary difmap
_audit_creation_method SHELXL-97
_audit_update_record
;
2015-07-17 deposited with the CCDC.
2015-09-14 downloaded from the CCDC.
;
_cell_angle_alpha 90.00
_cell_angle_beta 121.48
_cell_angle_gamma 90.00
_cell_formula_units_Z 4
_cell_length_a 30.13(6)
_cell_length_b 7.841(11)
_cell_length_c 15.831(19)
_cell_measurement_temperature 100(2)
_cell_volume 3190(9)
_computing_cell_refinement 'Bruker SAINT'
_computing_data_collection 'Bruker APEX2'
_computing_data_reduction 'Bruker SAINT'
_computing_structure_refinement 'SHELXL-97 (Sheldrick, 1997)'
_computing_structure_solution 'SHELXS-97 (Sheldrick, 1990)'
_diffrn_ambient_temperature 100(2)
_diffrn_measured_fraction_theta_full 0.989
_diffrn_measured_fraction_theta_max 0.989
_diffrn_measurement_device_type 'Bruker Apex II CCD'
_diffrn_measurement_method '\w scan'
_diffrn_radiation_monochromator graphite
_diffrn_radiation_source 'fine-focus sealed tube'
_diffrn_radiation_type MoK\a
_diffrn_radiation_wavelength 0.71073
_diffrn_reflns_av_R_equivalents 0.1579
_diffrn_reflns_av_sigmaI/netI 0.1485
_diffrn_reflns_limit_h_max 37
_diffrn_reflns_limit_h_min -36
_diffrn_reflns_limit_k_max 9
_diffrn_reflns_limit_k_min -9
_diffrn_reflns_limit_l_max 19
_diffrn_reflns_limit_l_min -19
_diffrn_reflns_number 13662
_diffrn_reflns_theta_full 26.14
_diffrn_reflns_theta_max 26.14
_diffrn_reflns_theta_min 1.51
_exptl_absorpt_coefficient_mu 0.755
_exptl_absorpt_correction_T_max 0.999
_exptl_absorpt_correction_T_min 0.998
_exptl_absorpt_correction_type multi-scan
_exptl_absorpt_process_details SADABS
_exptl_crystal_colour colorless
_exptl_crystal_density_diffrn 1.297
_exptl_crystal_density_method 'not measured'
_exptl_crystal_description needles
_exptl_crystal_F_000 1264
_exptl_crystal_size_max 0.013
_exptl_crystal_size_mid 0.002
_exptl_crystal_size_min 0.001
_platon_squeeze_details
;
;
_refine_diff_density_max 4.907
_refine_diff_density_min -2.477
_refine_diff_density_rms 0.282
_refine_ls_extinction_method none
_refine_ls_goodness_of_fit_ref 1.342
_refine_ls_hydrogen_treatment mixed
_refine_ls_matrix_type full
_refine_ls_number_parameters 158
_refine_ls_number_reflns 3405
_refine_ls_number_restraints 40
_refine_ls_restrained_S_all 1.349
_refine_ls_R_factor_all 0.1955
_refine_ls_R_factor_gt 0.1449
_refine_ls_shift/su_max 0.003
_refine_ls_shift/su_mean 0.000
_refine_ls_structure_factor_coef Fsqd
_refine_ls_weighting_details 'calc w=1/[\s^2^(Fo^2^)+(0.2000P)^2^+0.0000P] where P=(Fo^2^+2Fc^2^)/3'
_refine_ls_weighting_scheme calc
_refine_ls_wR_factor_gt 0.3884
_refine_ls_wR_factor_ref 0.4073
_reflns_number_gt 2020
_reflns_number_total 3405
_reflns_threshold_expression >2sigma(I)
_cod_data_source_file c5qi00135h2.cif
_cod_data_source_block AgbiphaddNMP
_cod_depositor_comments
;
The following automatic conversions were performed:

data item '_symmetry_cell_setting' value 'Monoclinic' was changed to
'monoclinic' in accordance with the
/home/saulius/struct/COD-crude-data/automatic-downloads/DataCite-retrospective/RSC/depositions/lib/dictionaries/cif_core.dic
dictionary named 'cif_core.dic' version 2.4.2 last updated on
2011-04-26.

Automatic conversion script
Id: cif_fix_values 6909 2019-04-08 15:41:33Z antanas 
;
_cod_original_sg_symbol_H-M 'C 2/m'
_cod_database_code 4348975

loop_
_symmetry_equiv_pos_as_xyz
'x, y, z'
'-x, y, -z'
'x+1/2, y+1/2, z'
'-x+1/2, y+1/2, -z'
'-x, -y, -z'
'x, -y, z'
'-x+1/2, -y+1/2, -z'
'x+1/2, -y+1/2, z'

loop_
_atom_site_label
_atom_site_type_symbol
_atom_site_fract_x
_atom_site_fract_y
_atom_site_fract_z
_atom_site_U_iso_or_equiv
_atom_site_adp_type
_atom_site_occupancy
_atom_site_symmetry_multiplicity
_atom_site_calc_flag
_atom_site_refinement_flags
Ag2 Ag 0.5000 0.2526(2) 1.0000 0.0279(5) Uani 1 2 d S
N4 N 0.4937(4) 0.0917(14) 0.8715(8) 0.024(2) Uani 1 1 d .
N3 N 0.3657(6) 0.5000 0.9995(12) 0.024(2) Uani 1 2 d S
N5 N 0.5116(6) 0.0000 0.7593(12) 0.027(4) Uiso 1 2 d S
N2 N 0.4306(4) 0.4083(14) 0.9831(8) 0.026(3) Uani 1 1 d .
C11 C 0.5044(6) 0.1391(19) 0.8029(10) 0.028(3) Uani 1 1 d .
H11 H 0.5066 0.2517 0.7870 0.034 Uiso 1 1 calc R
C12 C 0.5217(8) 0.0000 0.6743(14) 0.026(4) Uiso 1 2 d S
H12A H 0.5416 0.1003 0.6786 0.031 Uiso 0.50 1 calc PR
H12B H 0.5416 -0.1003 0.6786 0.031 Uiso 0.50 1 calc PR
C1 C 0.3945(5) 0.3532(18) 0.9982(10) 0.032(3) Uani 1 1 d D
H1 H 0.3883 0.2401 1.0066 0.038 Uiso 1 1 calc R
Cl1 Cl 0.0685(2) 0.0000 0.7290(4) 0.0401(14) Uani 1 2 d S
O4 O 0.0969(4) 0.1507(17) 0.7836(8) 0.048(3) Uani 1 1 d .
O3 O 0.0151(9) 0.0000 0.7191(15) 0.064(6) Uani 1 2 d S
O2 O 0.0623(10) 0.0000 0.6307(14) 0.071(6) Uani 1 2 d S
C22 C 0.3143(8) 0.5000 0.9980(13) 0.037(5) Uiso 1 2 d SD
H22A H 0.3139 0.4003 1.0338 0.044 Uiso 0.50 1 calc PR
H22B H 0.3139 0.5997 1.0338 0.044 Uiso 0.50 1 calc PR
O5 O 0.3282(7) 0.0000 0.9461(14) 0.062(5) Uani 1 2 d SD
C19 C 0.2345(11) 0.0000 0.812(2) 0.120(16) Uiso 1 2 d SD
H19A H 0.2239 -0.1005 0.8332 0.144 Uiso 0.50 1 calc PR
H19B H 0.2239 0.1005 0.8332 0.144 Uiso 0.50 1 calc PR
C16 C 0.3535(10) 0.0000 0.798(2) 0.085(10) Uiso 1 2 d SD
H16A H 0.3502 0.0000 0.7339 0.127 Uiso 1 2 calc SR
H16B H 0.3721 -0.1000 0.8337 0.127 Uiso 0.50 1 calc PR
H16C H 0.3721 0.1000 0.8337 0.127 Uiso 0.50 1 calc PR
C15 C 0.2932(10) 0.0000 0.8571(17) 0.24(4) Uiso 1 2 d SD
C17 C 0.2534(12) 0.0000 0.681(2) 0.102(13) Uiso 1 2 d SD
H17A H 0.2518 0.1008 0.6438 0.122 Uiso 0.50 1 calc PR
H17B H 0.2518 -0.1008 0.6438 0.122 Uiso 0.50 1 calc PR
N1 N 0.3028(11) 0.0000 0.785(2) 0.172(19) Uiso 1 2 d SD
C18 C 0.2106(12) 0.0000 0.703(2) 0.24(4) Uiso 1 2 d SD
H18A H 0.1890 -0.1003 0.6738 0.293 Uiso 0.50 1 calc PR
H18B H 0.1890 0.1003 0.6738 0.293 Uiso 0.50 1 calc PR
C32 C 0.4474(8) 0.154(3) 0.5296(17) 0.087(9) Uani 1 1 d .
H32 H 0.4623 0.2585 0.5573 0.105 Uiso 1 1 calc R
C45 C 0.1719(6) 0.5000 0.7159(14) 0.037(5) Uani 1 2 d SD
C42 C 0.2654(7) 0.5000 0.8979(13) 0.036(5) Uani 1 2 d SDU
C41 C 0.2193(8) 0.5000 0.895(2) 0.103(9) Uani 1 2 d SD
H41 H 0.2184 0.5000 0.9532 0.123 Uiso 1 2 calc SR
C46 C 0.1742(10) 0.5000 0.8034(15) 0.117(14) Uani 1 2 d SD
H46 H 0.1428 0.5000 0.8014 0.141 Uiso 1 2 calc SR
C47 C 0.4703(8) 0.0000 0.5770(15) 0.028(3) Uani 1 2 d S
C49 C 0.3775(8) 0.0000 0.3864(15) 0.028(3) Uani 1 2 d SU
C48 C 0.4009(11) 0.141(4) 0.438(2) 0.121(11) Uani 1 1 d U
H48 H 0.3840 0.2430 0.4100 0.145 Uiso 1 1 calc R
C52 C 0.2163(6) 0.5000 0.7168(13) 0.117(14) Uani 1 2 d SD
H52 H 0.2170 0.5000 0.6587 0.141 Uiso 1 2 calc SR
C53 C 0.2616(7) 0.5000 0.8095(12) 0.103(9) Uani 1 2 d SDU
H53 H 0.2927 0.5000 0.8105 0.123 Uiso 1 2 calc SR

loop_
_atom_site_aniso_label
_atom_site_aniso_U_11
_atom_site_aniso_U_22
_atom_site_aniso_U_33
_atom_site_aniso_U_23
_atom_site_aniso_U_13
_atom_site_aniso_U_12
Ag2 0.0366(9) 0.0252(8) 0.0319(9) 0.000 0.0248(7) 0.000
N4 0.036(5) 0.017(5) 0.025(5) -0.007(5) 0.020(4) 0.000(5)
N3 0.036(5) 0.017(5) 0.025(5) -0.007(5) 0.020(4) 0.000(5)
N2 0.030(6) 0.027(6) 0.025(6) 0.002(5) 0.017(5) 0.001(5)
C11 0.044(8) 0.026(8) 0.028(7) 0.003(6) 0.029(7) 0.006(6)
C1 0.047(9) 0.022(8) 0.039(8) -0.007(6) 0.032(8) -0.012(7)
Cl1 0.048(3) 0.046(3) 0.031(3) 0.000 0.024(3) 0.000
O4 0.037(6) 0.057(8) 0.040(6) -0.003(6) 0.013(5) -0.005(6)
O3 0.107(16) 0.037(10) 0.084(14) 0.000 0.076(14) 0.000
O2 0.132(19) 0.044(11) 0.053(11) 0.000 0.058(13) 0.000
O5 0.054(12) 0.052(12) 0.083(15) 0.000 0.038(11) 0.000
C32 0.059(13) 0.034(12) 0.081(15) 0.011(10) -0.024(12) -0.013(10)
C45 0.014(10) 0.053(14) 0.045(13) 0.000 0.016(10) 0.000
C42 0.027(11) 0.057(14) 0.022(10) 0.000 0.010(9) 0.000
C41 0.037(12) 0.16(2) 0.082(17) 0.000 0.012(12) 0.000
C46 0.041(12) 0.28(5) 0.024(10) 0.000 0.015(10) 0.000
C47 0.026(7) 0.040(9) 0.029(7) 0.000 0.021(6) 0.000
C49 0.026(7) 0.040(9) 0.029(7) 0.000 0.021(6) 0.000
C48 0.083(17) 0.083(18) 0.12(2) 0.049(16) -0.005(16) -0.003(15)
C52 0.041(12) 0.28(5) 0.024(10) 0.000 0.015(10) 0.000
C53 0.037(12) 0.16(2) 0.082(17) 0.000 0.012(12) 0.000

loop_
_atom_type_symbol
_atom_type_description
_atom_type_scat_dispersion_real
_atom_type_scat_dispersion_imag
_atom_type_scat_source
C C 0.0033 0.0016 'International Tables Vol C Tables 4.2.6.8 and 6.1.1.4'
H H 0.0000 0.0000 'International Tables Vol C Tables 4.2.6.8 and 6.1.1.4'
Ag Ag -0.8971 1.1015 'International Tables Vol C Tables 4.2.6.8 and 6.1.1.4'
Cl Cl 0.1484 0.1585 'International Tables Vol C Tables 4.2.6.8 and 6.1.1.4'
N N 0.0061 0.0033 'International Tables Vol C Tables 4.2.6.8 and 6.1.1.4'
O O 0.0106 0.0060 'International Tables Vol C Tables 4.2.6.8 and 6.1.1.4'

loop_
_geom_angle_atom_site_label_1
_geom_angle_atom_site_label_2
_geom_angle_atom_site_label_3
_geom_angle
_geom_angle_site_symmetry_1
_geom_angle_site_symmetry_3
N2 Ag2 N2 116.3(6) . 2_657
N2 Ag2 N4 122.1(4) . .
N2 Ag2 N4 92.5(4) 2_657 .
N2 Ag2 N4 92.5(4) . 2_657
N2 Ag2 N4 122.1(4) 2_657 2_657
N4 Ag2 N4 114.0(6) . 2_657
C11 N4 N4 106.2(8) . 6
C11 N4 Ag2 128.2(9) . .
N4 N4 Ag2 123.0(3) 6 .
C1 N3 C1 105.2(15) 6_565 .
C1 N3 C22 127.4(7) 6_565 .
C1 N3 C22 127.4(7) . .
C11 N5 C11 105.8(15) . 6
C11 N5 C12 127.1(8) . .
C11 N5 C12 127.1(8) 6 .
C1 N2 N2 109.4(8) . 6_565
C1 N2 Ag2 126.5(10) . .
N2 N2 Ag2 121.8(3) 6_565 .
N4 C11 N5 111.0(12) . .
N4 C11 H11 124.5 . .
N5 C11 H11 124.5 . .
C47 C12 N5 109.2(15) . .
C47 C12 H12A 109.8 . .
N5 C12 H12A 109.8 . .
C47 C12 H12B 109.8 . .
N5 C12 H12B 109.8 . .
H12A C12 H12B 108.3 . .
N2 C1 N3 107.7(12) . .
N2 C1 H1 126.2 . .
N3 C1 H1 126.2 . .
O4 Cl1 O4 109.1(10) . 6
O4 Cl1 O2 110.0(7) . .
O4 Cl1 O2 110.0(7) 6 .
O4 Cl1 O3 108.8(7) . .
O4 Cl1 O3 108.8(7) 6 .
O2 Cl1 O3 110.2(13) . .
C42 C22 N3 116.3(14) . .
C42 C22 H22A 108.2 . .
N3 C22 H22A 108.2 . .
C42 C22 H22B 108.2 . .
N3 C22 H22B 108.2 . .
H22A C22 H22B 107.4 . .
C18 C19 C15 106.0(16) . .
C18 C19 H19A 110.5 . .
C15 C19 H19A 110.5 . .
C18 C19 H19B 110.5 . .
C15 C19 H19B 110.5 . .
H19A C19 H19B 108.7 . .
N1 C16 H16A 109.5 . .
N1 C16 H16B 109.5 . .
H16A C16 H16B 109.5 . .
N1 C16 H16C 109.5 . .
H16A C16 H16C 109.5 . .
H16B C16 H16C 109.5 . .
O5 C15 N1 123(2) . .
O5 C15 C19 128(2) . .
N1 C15 C19 108.9(17) . .
C18 C17 N1 102.8(17) . .
C18 C17 H17A 111.2 . .
N1 C17 H17A 111.2 . .
C18 C17 H17B 111.2 . .
N1 C17 H17B 111.2 . .
H17A C17 H17B 109.1 . .
C15 N1 C16 125(3) . .
C15 N1 C17 113.7(17) . .
C16 N1 C17 121(2) . .
C17 C18 C19 108.6(18) . .
C17 C18 H18A 110.0 . .
C19 C18 H18A 110.0 . .
C17 C18 H18B 110.0 . .
C19 C18 H18B 110.0 . .
H18A C18 H18B 108.4 . .
C47 C32 C48 116(2) . .
C47 C32 H32 121.9 . .
C48 C32 H32 121.9 . .
C52 C45 C46 118.5(18) . .
C52 C45 C49 115.6(15) . 7_556
C46 C45 C49 125.9(16) . 7_556
C53 C42 C41 115.8(18) . .
C53 C42 C22 127.2(16) . .
C41 C42 C22 117.0(17) . .
C42 C41 C46 117(2) . .
C42 C41 H41 121.4 . .
C46 C41 H41 121.4 . .
C45 C46 C41 125(2) . .
C45 C46 H46 117.4 . .
C41 C46 H46 117.4 . .
C32 C47 C32 119(2) 6 .
C32 C47 C12 120.3(11) 6 .
C32 C47 C12 120.3(11) . .
C48 C49 C48 111(3) . 6
C48 C49 C45 124.3(13) . 7_556
C48 C49 C45 124.2(13) 6 7_556
C49 C48 C32 128(2) . .
C49 C48 H48 115.9 . .
C32 C48 H48 115.9 . .
C45 C52 C53 116.0(17) . .
C45 C52 H52 122.0 . .
C53 C52 H52 122.0 . .
C42 C53 C52 127.3(18) . .
C42 C53 H53 116.4 . .
C52 C53 H53 116.4 . .

loop_
_geom_bond_atom_site_label_1
_geom_bond_atom_site_label_2
_geom_bond_distance
_geom_bond_site_symmetry_2
Ag2 N2 2.314(12) .
Ag2 N2 2.314(12) 2_657
Ag2 N4 2.316(10) .
Ag2 N4 2.316(10) 2_657
N4 C11 1.336(16) .
N4 N4 1.44(2) 6
N3 C1 1.449(17) 6_565
N3 C1 1.449(16) .
N3 C22 1.53(3) .
N5 C11 1.368(16) .
N5 C11 1.368(16) 6
N5 C12 1.53(3) .
N2 C1 1.302(17) .
N2 N2 1.44(2) 6_565
C11 H11 0.9300 .
C12 C47 1.51(3) .
C12 H12A 0.9700 .
C12 H12B 0.9700 .
C1 H1 0.9300 .
Cl1 O4 1.450(13) .
Cl1 O4 1.450(13) 6
Cl1 O2 1.467(19) .
Cl1 O3 1.53(2) .
C22 C42 1.50(2) .
C22 H22A 0.9700 .
C22 H22B 0.9700 .
O5 C15 1.243(17) .
C19 C18 1.497(19) .
C19 C15 1.523(18) .
C19 H19A 0.9700 .
C19 H19B 0.9700 .
C16 N1 1.434(18) .
C16 H16A 0.9600 .
C16 H16B 0.9600 .
C16 H16C 0.9600 .
C15 N1 1.317(18) .
C17 C18 1.496(19) .
C17 N1 1.54(3) .
C17 H17A 0.9700 .
C17 H17B 0.9700 .
C18 H18A 0.9700 .
C18 H18B 0.9700 .
C32 C47 1.40(2) .
C32 C48 1.40(3) .
C32 H32 0.9300 .
C45 C52 1.330(17) .
C45 C46 1.351(17) .
C45 C49 1.52(3) 7_556
C42 C53 1.343(17) .
C42 C41 1.369(18) .
C41 C46 1.378(18) .
C41 H41 0.9300 .
C46 H46 0.9300 .
C47 C32 1.40(2) 6
C49 C48 1.34(3) .
C49 C48 1.34(3) 6
C49 C45 1.52(3) 7_556
C48 H48 0.9300 .
C52 C53 1.386(15) .
C52 H52 0.9300 .
C53 H53 0.9300 .

loop_
_geom_torsion_atom_site_label_1
_geom_torsion_atom_site_label_2
_geom_torsion_atom_site_label_3
_geom_torsion_atom_site_label_4
_geom_torsion
_geom_torsion_site_symmetry_1
_geom_torsion_site_symmetry_4
N2 Ag2 N4 C11 91.5(12) . .
N2 Ag2 N4 C11 -32.0(12) 2_657 .
N4 Ag2 N4 C11 -158.9(13) 2_657 .
N2 Ag2 N4 N4 -109.6(4) . 6
N2 Ag2 N4 N4 127.0(3) 2_657 6
N4 Ag2 N4 N4 0.000(6) 2_657 6
N2 Ag2 N2 C1 -160.9(12) 2_657 .
N4 Ag2 N2 C1 87.5(12) . .
N4 Ag2 N2 C1 -33.0(11) 2_657 .
N2 Ag2 N2 N2 0.0 2_657 6_565
N4 Ag2 N2 N2 -111.6(4) . 6_565
N4 Ag2 N2 N2 128.0(3) 2_657 6_565
N4 N4 C11 N5 -0.4(13) 6 .
Ag2 N4 C11 N5 161.3(10) . .
C11 N5 C11 N4 1(2) 6 .
C12 N5 C11 N4 176.7(15) . .
C11 N5 C12 C47 -87.6(16) . .
C11 N5 C12 C47 87.6(16) 6 .
N2 N2 C1 N3 5.3(12) 6_565 .
Ag2 N2 C1 N3 168.2(9) . .
C1 N3 C1 N2 -8.3(18) 6_565 .
C22 N3 C1 N2 169.3(15) . .
C1 N3 C22 C42 88.5(15) 6_565 .
C1 N3 C22 C42 -88.5(15) . .
C18 C19 C15 O5 180.000(10) . .
C18 C19 C15 N1 0.000(8) . .
O5 C15 N1 C16 0.000(14) . .
C19 C15 N1 C16 180.000(12) . .
O5 C15 N1 C17 180.000(10) . .
C19 C15 N1 C17 0.000(9) . .
C18 C17 N1 C15 0.000(6) . .
C18 C17 N1 C16 180.000(10) . .
N1 C17 C18 C19 0.000(9) . .
C15 C19 C18 C17 0.000(8) . .
N3 C22 C42 C53 0.000(8) . .
N3 C22 C42 C41 180.000(9) . .
C53 C42 C41 C46 0.000(8) . .
C22 C42 C41 C46 180.000(7) . .
C52 C45 C46 C41 0.000(8) . .
C49 C45 C46 C41 180.000(10) 7_556 .
C42 C41 C46 C45 0.000(12) . .
C48 C32 C47 C32 3(5) . 6
C48 C32 C47 C12 178(2) . .
N5 C12 C47 C32 -93(2) . 6
N5 C12 C47 C32 93(2) . .
C48 C49 C48 C32 8(6) 6 .
C45 C49 C48 C32 -176(3) 7_556 .
C47 C32 C48 C49 -6(5) . .
C46 C45 C52 C53 0.000(6) . .
C49 C45 C52 C53 180.000(5) 7_556 .
C41 C42 C53 C52 0.000(6) . .
C22 C42 C53 C52 180.000(8) . .
C45 C52 C53 C42 0.000(6) . .

loop_
_platon_squeeze_void_nr
_platon_squeeze_void_average_x
_platon_squeeze_void_average_y
_platon_squeeze_void_average_z
_platon_squeeze_void_volume
_platon_squeeze_void_count_electrons
_platon_squeeze_void_content
1 0.250 -0.047 0.500 416 172 ' '
2 0.750 -0.042 0.500 416 172 ' '
